data_7161011
loop_
_publ_author_name
'Szyma&#x144;ska, Julia'
'Palusiak, Marcin'
'Rybarczyk-Pirek, Agnieszka J'
'Wiosna-Sa&#x142;yga, Gabriela'
'Rachwalski, Micha&#x142;'
'Pieczonka, Adam M.'

_publ_section_title
;
 Regio- and stereoselective ring-opening of aziridines: a click chemistry
 approach to chiral amino alcohols and triazole-modified compounds.
;
_journal_issue 11
_journal_name_full 'Organic &amp; biomolecular chemistry'
_journal_page_first 2254
_journal_page_last 2260
_journal_paper_doi 10.1039/d6ob00147e
_journal_volume 24
_journal_year 2026
_chemical_absolute_configuration rm
_chemical_formula_sum 'C16 H18 N4 O'
_chemical_formula_weight 282.34
_space_group_crystal_system orthorhombic
_space_group_IT_number 19
_space_group_name_Hall 'P 2ac 2ab'
_space_group_name_H-M_alt 'P 21 21 21'
_atom_sites_solution_hydrogens mixed
_audit_creation_method SHELXL-2014
_audit_update_record
;
2025-11-09 deposited with the CCDC.	2026-02-19 downloaded from the CCDC.
;
_cell_angle_alpha 90
_cell_angle_beta 90
_cell_angle_gamma 90
_cell_formula_units_Z 4
_cell_length_a 5.45000(10)
_cell_length_b 8.09740(10)
_cell_length_c 34.1450(8)
_cell_measurement_reflns_used 10568
_cell_measurement_temperature 110.00(10)
_cell_measurement_theta_max 76.5440
_cell_measurement_theta_min 5.5850
_cell_volume 1506.85(5)
_computing_structure_refinement 'SHELXL-2014 (Sheldrick, 2014)'
_diffrn_ambient_temperature 110.00(10)
_diffrn_detector 'Hybrid Pixel Array Detector'
_diffrn_detector_area_resol_mean 10.0000
_diffrn_detector_type HyPix
_diffrn_measured_fraction_theta_full 1.000
_diffrn_measured_fraction_theta_max 0.953
_diffrn_measurement_device 'four-circle diffractometer'
_diffrn_measurement_device_type 'XtaLAB Synergy, Dualflex, HyPix'
_diffrn_radiation_type CuK\a
_diffrn_radiation_wavelength 1.54184
_diffrn_reflns_av_R_equivalents 0.0359
_diffrn_reflns_av_unetI/netI 0.0243
_diffrn_reflns_Laue_measured_fraction_full 1.000
_diffrn_reflns_Laue_measured_fraction_max 0.953
_diffrn_reflns_limit_h_max 6
_diffrn_reflns_limit_h_min -4
_diffrn_reflns_limit_k_max 10
_diffrn_reflns_limit_k_min -9
_diffrn_reflns_limit_l_max 41
_diffrn_reflns_limit_l_min -40
_diffrn_reflns_number 14360
_diffrn_reflns_point_group_measured_fraction_full 1.000
_diffrn_reflns_point_group_measured_fraction_max 0.937
_diffrn_reflns_theta_full 67.684
_diffrn_reflns_theta_max 76.746
_diffrn_reflns_theta_min 2.588
_diffrn_source 'micro-focus sealed X-ray tube'
_diffrn_source_type 'PhotonJet (Cu) X-ray Source'
_exptl_absorpt_coefficient_mu 0.649
_exptl_absorpt_correction_T_max 1.00000
_exptl_absorpt_correction_T_min 0.76571
_exptl_absorpt_correction_type multi-scan
_exptl_absorpt_process_details
;
CrysAlisPro 1.171.43.143a (Rigaku Oxford Diffraction, 2024)
Empirical absorption correction using spherical harmonics,
implemented in SCALE3 ABSPACK scaling algorithm.
;
_exptl_crystal_colour colorless
_exptl_crystal_density_diffrn 1.245
_exptl_crystal_description plate
_exptl_crystal_F_000 600
_exptl_crystal_size_max 0.2
_exptl_crystal_size_mid 0.15
_exptl_crystal_size_min 0.05
_refine_diff_density_max 0.233
_refine_diff_density_min -0.133
_refine_diff_density_rms 0.031
_refine_ls_abs_structure_details
;
 Flack x determined using 1139 quotients [(I+)-(I-)]/[(I+)+(I-)]
 (Parsons, Flack and Wagner, Acta Cryst. B69 (2013) 249-259).
;
_refine_ls_abs_structure_Flack -0.13(10)
_refine_ls_extinction_coef 0.0022(4)
_refine_ls_extinction_expression Fc^*^=kFc[1+0.001xFc^2^\l^3^/sin(2\q)]^-1/4^
_refine_ls_extinction_method SHELXL
_refine_ls_goodness_of_fit_ref 1.028
_refine_ls_hydrogen_treatment mixed
_refine_ls_matrix_type full
_refine_ls_number_parameters 199
_refine_ls_number_reflns 2972
_refine_ls_number_restraints 0
_refine_ls_restrained_S_all 1.028
_refine_ls_R_factor_all 0.0283
_refine_ls_R_factor_gt 0.0275
_refine_ls_shift/su_max 0.001
_refine_ls_shift/su_mean 0.000
_refine_ls_structure_factor_coef Fsqd
_refine_ls_weighting_details 'w=1/[\s^2^(Fo^2^)+(0.0363P)^2^+0.2675P] where P=(Fo^2^+2Fc^2^)/3'
_refine_ls_weighting_scheme calc
_refine_ls_wR_factor_gt 0.0709
_refine_ls_wR_factor_ref 0.0715
_reflns_Friedel_coverage 0.653
_reflns_Friedel_fraction_full 0.999
_reflns_Friedel_fraction_max 0.914
_reflns_number_gt 2895
_reflns_number_total 2972
_reflns_threshold_expression 'I > 2\s(I)'
_cod_data_source_file d6ob00147e2.cif
_cod_data_source_block shelx_CCDC11
_cod_depositor_comments 'Adding full bibliography for 7161000--7161011.cif.'
_cod_database_code 7161011
_shelx_space_group_comment
;
The symmetry employed for this shelxl refinement is uniquely defined
by the following loop, which should always be used as a source of
symmetry information in preference to the above space-group names.
They are only intended as comments.
;
_oxdiff_exptl_absorpt_empirical_full_min 0.558
_oxdiff_exptl_absorpt_empirical_full_max 1.226
_oxdiff_exptl_absorpt_empirical_details
;
Empirical correction (ABSPACK) includes:
- Absorption correction using spherical harmonics
- Frame scaling
;
_shelxl_version_number 2014-1

loop_
_space_group_symop_operation_xyz
'x, y, z'
'-x+1/2, -y, z+1/2'
'-x, y+1/2, -z+1/2'
'x+1/2, -y+1/2, -z'

loop_
_atom_site_label
_atom_site_type_symbol
_atom_site_fract_x
_atom_site_fract_y
_atom_site_fract_z
_atom_site_U_iso_or_equiv
_atom_site_adp_type
_atom_site_occupancy
_atom_site_site_symmetry_order
_atom_site_calc_flag
_atom_site_refinement_flags_posn
_atom_site_refinement_flags_adp
_atom_site_refinement_flags_occupancy
_atom_site_disorder_assembly
_atom_site_disorder_group
O1 O 0.9212(2) 0.40570(13) 0.57646(3) 0.0218(2) Uani 1 1 d . . . . .
N32 N 0.3333(3) 0.85650(17) 0.64754(4) 0.0242(3) Uani 1 1 d . . . . .
N1 N 0.4186(2) 0.41650(16) 0.59702(4) 0.0183(3) Uani 1 1 d . . . . .
N31 N 0.4234(3) 0.72140(17) 0.63881(4) 0.0263(3) Uani 1 1 d . . . . .
C41 C 0.2705(3) 0.57635(18) 0.69896(4) 0.0192(3) Uani 1 1 d . . . . .
N33 N 0.2704(3) 0.98687(18) 0.65388(4) 0.0324(3) Uani 1 1 d . . . . .
C11 C 0.8150(3) 0.25496(18) 0.58881(4) 0.0173(3) Uani 1 1 d . . . . .
H11 H 0.8412 0.2416 0.6176 0.021 Uiso 1 1 calc R U . . .
C46 C 0.4471(3) 0.65148(19) 0.72240(5) 0.0239(3) Uani 1 1 d . . . . .
H46 H 0.5823 0.7063 0.7106 0.029 Uiso 1 1 calc R U . . .
C12 C 0.9139(3) 0.10391(18) 0.56777(4) 0.0177(3) Uani 1 1 d . . . . .
C45 C 0.4271(3) 0.6469(2) 0.76293(5) 0.0286(4) Uani 1 1 d . . . . .
H45 H 0.5479 0.6992 0.7787 0.034 Uiso 1 1 calc R U . . .
C42 C 0.0761(3) 0.4950(2) 0.71690(5) 0.0244(3) Uani 1 1 d . . . . .
H42 H -0.0449 0.4425 0.7012 0.029 Uiso 1 1 calc R U . . .
C10 C 0.5390(3) 0.27000(18) 0.58059(4) 0.0178(3) Uani 1 1 d . . . . .
H10A H 0.5142 0.2704 0.5519 0.021 Uiso 1 1 calc R U . . .
H10B H 0.4564 0.1706 0.5911 0.021 Uiso 1 1 calc R U . . .
C44 C 0.2316(3) 0.5663(2) 0.78045(5) 0.0287(4) Uani 1 1 d . . . . .
H44 H 0.2177 0.5637 0.8082 0.034 Uiso 1 1 calc R U . . .
C2 C 0.4271(3) 0.42502(19) 0.63975(4) 0.0208(3) Uani 1 1 d . . . . .
H2A H 0.6001 0.4308 0.6485 0.025 Uiso 1 1 calc R U . . .
H2B H 0.3533 0.3237 0.6509 0.025 Uiso 1 1 calc R U . . .
C43 C 0.0563(3) 0.4894(2) 0.75736(5) 0.0289(4) Uani 1 1 d . . . . .
H43 H -0.0773 0.4330 0.7692 0.035 Uiso 1 1 calc R U . . .
C3 C 0.2888(3) 0.57563(18) 0.65472(4) 0.0198(3) Uani 1 1 d . . . . .
H3 H 0.1193 0.5745 0.6435 0.024 Uiso 1 1 calc R U . . .
C13 C 1.0411(3) 0.11625(19) 0.53256(4) 0.0212(3) Uani 1 1 d . . . . .
H13 H 1.0678 0.2216 0.5211 0.025 Uiso 1 1 calc R U . . .
C16 C 0.9550(3) -0.19293(19) 0.56476(5) 0.0273(4) Uani 1 1 d . . . . .
H16 H 0.9222 -0.2988 0.5756 0.033 Uiso 1 1 calc R U . . .
C17 C 0.8715(3) -0.05197(19) 0.58350(5) 0.0224(3) Uani 1 1 d . . . . .
H17 H 0.7839 -0.0619 0.6074 0.027 Uiso 1 1 calc R U . . .
C15 C 1.0871(3) -0.1789(2) 0.53006(5) 0.0281(4) Uani 1 1 d . . . . .
H15 H 1.1480 -0.2750 0.5174 0.034 Uiso 1 1 calc R U . . .
C14 C 1.1295(3) -0.0247(2) 0.51400(5) 0.0255(3) Uani 1 1 d . . . . .
H14 H 1.2193 -0.0150 0.4903 0.031 Uiso 1 1 calc R U . . .
H1O H 1.081(5) 0.408(3) 0.5814(7) 0.044(6) Uiso 1 1 d . . . . .
H1N H 0.489(4) 0.507(3) 0.5870(5) 0.026(5) Uiso 1 1 d . . . . .

loop_
_atom_site_aniso_label
_atom_site_aniso_U_11
_atom_site_aniso_U_22
_atom_site_aniso_U_33
_atom_site_aniso_U_23
_atom_site_aniso_U_13
_atom_site_aniso_U_12
O1 0.0142(5) 0.0158(5) 0.0353(6) 0.0008(4) -0.0027(4) -0.0012(4)
N32 0.0299(7) 0.0230(7) 0.0198(6) 0.0017(5) 0.0022(5) -0.0026(6)
N1 0.0151(5) 0.0186(6) 0.0212(6) 0.0000(5) 0.0006(5) 0.0009(5)
N31 0.0301(7) 0.0185(6) 0.0303(7) -0.0005(5) 0.0097(6) -0.0008(6)
C41 0.0161(6) 0.0173(7) 0.0244(7) -0.0006(6) 0.0003(6) 0.0036(6)
N33 0.0444(9) 0.0219(7) 0.0310(7) 0.0001(6) 0.0005(7) 0.0004(7)
C11 0.0151(7) 0.0166(7) 0.0203(7) -0.0006(6) -0.0016(5) -0.0007(6)
C46 0.0193(7) 0.0228(7) 0.0297(8) -0.0009(6) -0.0004(6) -0.0013(6)
C12 0.0124(6) 0.0190(7) 0.0218(7) -0.0012(6) -0.0031(6) -0.0005(5)
C45 0.0272(8) 0.0287(8) 0.0300(8) -0.0054(7) -0.0067(7) 0.0022(7)
C42 0.0176(7) 0.0282(8) 0.0274(8) 0.0001(6) -0.0005(6) -0.0024(6)
C10 0.0143(7) 0.0190(7) 0.0202(7) -0.0023(6) -0.0004(5) -0.0008(5)
C44 0.0316(8) 0.0334(9) 0.0212(8) -0.0004(7) 0.0002(7) 0.0091(7)
C2 0.0191(7) 0.0209(7) 0.0223(7) -0.0005(6) -0.0011(6) 0.0026(6)
C43 0.0227(8) 0.0354(9) 0.0286(8) 0.0040(7) 0.0051(7) 0.0008(7)
C3 0.0161(6) 0.0193(7) 0.0239(7) 0.0005(6) 0.0020(6) -0.0010(6)
C13 0.0189(7) 0.0226(7) 0.0222(7) -0.0002(6) -0.0013(6) -0.0019(6)
C16 0.0263(8) 0.0166(7) 0.0391(9) 0.0014(7) -0.0019(7) -0.0008(6)
C17 0.0190(7) 0.0221(8) 0.0262(8) 0.0023(6) 0.0015(6) -0.0004(6)
C15 0.0241(8) 0.0237(8) 0.0365(9) -0.0097(7) -0.0025(7) 0.0033(7)
C14 0.0212(7) 0.0301(8) 0.0252(8) -0.0050(7) 0.0013(6) 0.0008(6)

loop_
_atom_type_symbol
_atom_type_description
_atom_type_scat_dispersion_real
_atom_type_scat_dispersion_imag
_atom_type_scat_source
C C 0.0181 0.0091 'International Tables Vol C Tables 4.2.6.8 and 6.1.1.4'
H H 0.0000 0.0000 'International Tables Vol C Tables 4.2.6.8 and 6.1.1.4'
N N 0.0311 0.0180 'International Tables Vol C Tables 4.2.6.8 and 6.1.1.4'
O O 0.0492 0.0322 'International Tables Vol C Tables 4.2.6.8 and 6.1.1.4'

loop_
_geom_angle_atom_site_label_1
_geom_angle_atom_site_label_2
_geom_angle_atom_site_label_3
_geom_angle
_geom_angle_site_symmetry_1
_geom_angle_site_symmetry_3
_geom_angle_publ_flag
C11 O1 H1O 111.4(15) . . ?
N33 N32 N31 173.29(17) . . ?
C2 N1 C10 113.93(12) . . ?
C2 N1 H1N 109.2(12) . . ?
C10 N1 H1N 109.0(12) . . ?
N32 N31 C3 114.65(13) . . ?
C42 C41 C46 118.74(14) . . ?
C42 C41 C3 119.21(13) . . ?
C46 C41 C3 122.01(14) . . ?
O1 C11 C12 114.15(12) . . ?
O1 C11 C10 106.11(12) . . ?
C12 C11 C10 108.99(12) . . ?
O1 C11 H11 109.2 . . ?
C12 C11 H11 109.2 . . ?
C10 C11 H11 109.2 . . ?
C45 C46 C41 120.48(15) . . ?
C45 C46 H46 119.8 . . ?
C41 C46 H46 119.8 . . ?
C17 C12 C13 118.79(13) . . ?
C17 C12 C11 119.31(13) . . ?
C13 C12 C11 121.88(13) . . ?
C44 C45 C46 120.21(16) . . ?
C44 C45 H45 119.9 . . ?
C46 C45 H45 119.9 . . ?
C43 C42 C41 120.95(15) . . ?
C43 C42 H42 119.5 . . ?
C41 C42 H42 119.5 . . ?
N1 C10 C11 115.64(12) . . ?
N1 C10 H10A 108.4 . . ?
C11 C10 H10A 108.4 . . ?
N1 C10 H10B 108.4 . . ?
C11 C10 H10B 108.4 . . ?
H10A C10 H10B 107.4 . . ?
C45 C44 C43 119.73(15) . . ?
C45 C44 H44 120.1 . . ?
C43 C44 H44 120.1 . . ?
N1 C2 C3 110.94(12) . . ?
N1 C2 H2A 109.5 . . ?
C3 C2 H2A 109.5 . . ?
N1 C2 H2B 109.5 . . ?
C3 C2 H2B 109.5 . . ?
H2A C2 H2B 108.0 . . ?
C42 C43 C44 119.88(15) . . ?
C42 C43 H43 120.1 . . ?
C44 C43 H43 120.1 . . ?
N31 C3 C41 113.11(12) . . ?
N31 C3 C2 105.54(12) . . ?
C41 C3 C2 111.75(12) . . ?
N31 C3 H3 108.8 . . ?
C41 C3 H3 108.8 . . ?
C2 C3 H3 108.8 . . ?
C12 C13 C14 120.47(14) . . ?
C12 C13 H13 119.8 . . ?
C14 C13 H13 119.8 . . ?
C17 C16 C15 119.74(15) . . ?
C17 C16 H16 120.1 . . ?
C15 C16 H16 120.1 . . ?
C16 C17 C12 120.97(14) . . ?
C16 C17 H17 119.5 . . ?
C12 C17 H17 119.5 . . ?
C14 C15 C16 119.87(15) . . ?
C14 C15 H15 120.1 . . ?
C16 C15 H15 120.1 . . ?
C15 C14 C13 120.13(14) . . ?
C15 C14 H14 119.9 . . ?
C13 C14 H14 119.9 . . ?

loop_
_geom_bond_atom_site_label_1
_geom_bond_atom_site_label_2
_geom_bond_distance
_geom_bond_site_symmetry_2
_geom_bond_publ_flag
O1 C11 1.4150(18) . ?
O1 H1O 0.89(3) . ?
N32 N33 1.131(2) . ?
N32 N31 1.236(2) . ?
N1 C2 1.4613(19) . ?
N1 C10 1.4673(19) . ?
N1 H1N 0.90(2) . ?
N31 C3 1.4921(19) . ?
C41 C42 1.390(2) . ?
C41 C46 1.392(2) . ?
C41 C3 1.514(2) . ?
C11 C12 1.517(2) . ?
C11 C10 1.5350(19) . ?
C11 H11 1.0000 . ?
C46 C45 1.389(2) . ?
C46 H46 0.9500 . ?
C12 C17 1.391(2) . ?
C12 C13 1.391(2) . ?
C45 C44 1.386(3) . ?
C45 H45 0.9500 . ?
C42 C43 1.386(2) . ?
C42 H42 0.9500 . ?
C10 H10A 0.9900 . ?
C10 H10B 0.9900 . ?
C44 C43 1.387(2) . ?
C44 H44 0.9500 . ?
C2 C3 1.522(2) . ?
C2 H2A 0.9900 . ?
C2 H2B 0.9900 . ?
C43 H43 0.9500 . ?
C3 H3 1.0000 . ?
C13 C14 1.392(2) . ?
C13 H13 0.9500 . ?
C16 C17 1.385(2) . ?
C16 C15 1.391(3) . ?
C16 H16 0.9500 . ?
C17 H17 0.9500 . ?
C15 C14 1.383(2) . ?
C15 H15 0.9500 . ?
C14 H14 0.9500 . ?
